data_7133368
loop_
_publ_author_name
'Spielvogel, Kyle D.'
'Campbell, Emily J.'
'Chowdhury, Sabyasachi Roy'
'Benner, Florian'
'Demir, Selvan'
'Hatzis, Gillian P.'
'Petras, Hayley R.'
'Sembukuttiarachchige, Dunya'
'Shepherd, James J.'
'Thomas, Christine M.'
'Vlaisavljevich, Bess'
'Daly, Scott R.'

_publ_section_title
;
 Modulation of Fe-Fe distance and spin in diiron complexes using
 tetradentate ligands with different flanking donors.
;
_journal_issue 64
_journal_name_full 'Chemical communications (Cambridge, England)'
_journal_page_first 8399
_journal_page_last 8402
_journal_paper_doi 10.1039/d4cc02522a
_journal_volume 60
_journal_year 2024
_chemical_formula_moiety 'C40 H36 Fe2 N4 S4'
_chemical_formula_sum 'C40 H36 Fe2 N4 S4'
_chemical_formula_weight 812.67
_space_group_crystal_system monoclinic
_space_group_IT_number 14
_space_group_name_Hall '-P 2yn'
_space_group_name_H-M_alt 'P 1 21/n 1'
_atom_sites_solution_hydrogens geom
_audit_creation_date 2024-05-22
_audit_creation_method
;
Olex2 1.5
(compiled 2023.03.06 svn.rbb2c1857 for OlexSys, GUI svn.r6748)
;
_audit_update_record
;
2024-05-22 deposited with the CCDC.	2024-07-11 downloaded from the CCDC.
;
_cell_angle_alpha 90
_cell_angle_beta 93.443(5)
_cell_angle_gamma 90
_cell_formula_units_Z 4
_cell_length_a 14.7925(18)
_cell_length_b 12.1411(15)
_cell_length_c 20.679(3)
_cell_measurement_reflns_used 9936
_cell_measurement_temperature 150(2)
_cell_measurement_theta_max 24.82
_cell_measurement_theta_min 2.350
_cell_volume 3707.2(8)
_computing_molecular_graphics 'Olex2 1.5 (Dolomanov et al., 2009)'
_computing_publication_material 'Olex2 1.5 (Dolomanov et al., 2009)'
_computing_structure_refinement 'SHELXL 2016/4 (Sheldrick, 2015)'
_diffrn_ambient_temperature 150.15
_diffrn_measured_fraction_theta_full 0.999
_diffrn_measured_fraction_theta_max 0.999
_diffrn_measurement_device_type 'Bruker Nonius Kappa Apex II'
_diffrn_measurement_method 'Phi and Omega Scans'
_diffrn_radiation_type MoK\a
_diffrn_radiation_wavelength 0.71073
_diffrn_reflns_av_R_equivalents 0.0809
_diffrn_reflns_av_unetI/netI 0.0376
_diffrn_reflns_Laue_measured_fraction_full 0.999
_diffrn_reflns_Laue_measured_fraction_max 0.999
_diffrn_reflns_limit_h_max 18
_diffrn_reflns_limit_h_min -18
_diffrn_reflns_limit_k_max 15
_diffrn_reflns_limit_k_min -15
_diffrn_reflns_limit_l_max 25
_diffrn_reflns_limit_l_min -25
_diffrn_reflns_number 92359
_diffrn_reflns_point_group_measured_fraction_full 0.999
_diffrn_reflns_point_group_measured_fraction_max 0.999
_diffrn_reflns_theta_full 25.242
_diffrn_reflns_theta_max 26.390
_diffrn_reflns_theta_min 2.351
_exptl_absorpt_coefficient_mu 1.043
_exptl_crystal_colour 'dark red'
_exptl_crystal_density_diffrn 1.456
_exptl_crystal_description prism-like
_exptl_crystal_F_000 1680
_exptl_crystal_size_max 0.21
_exptl_crystal_size_mid 0.13
_exptl_crystal_size_min 0.1
_refine_diff_density_max 0.310
_refine_diff_density_min -0.411
_refine_diff_density_rms 0.084
_refine_ls_extinction_method none
_refine_ls_goodness_of_fit_ref 1.030
_refine_ls_hydrogen_treatment constr
_refine_ls_matrix_type full
_refine_ls_number_parameters 455
_refine_ls_number_reflns 7575
_refine_ls_number_restraints 0
_refine_ls_restrained_S_all 1.030
_refine_ls_R_factor_all 0.0498
_refine_ls_R_factor_gt 0.0333
_refine_ls_shift/su_max 0.001
_refine_ls_shift/su_mean 0.000
_refine_ls_structure_factor_coef Fsqd
_refine_ls_weighting_details 'w=1/[\s^2^(Fo^2^)+(0.0265P)^2^+3.8084P] where P=(Fo^2^+2Fc^2^)/3'
_refine_ls_weighting_scheme calc
_refine_ls_wR_factor_gt 0.0704
_refine_ls_wR_factor_ref 0.0781
_reflns_Friedel_coverage 0.000
_reflns_number_gt 5966
_reflns_number_total 7575
_reflns_threshold_expression 'I > 2\s(I)'
_cod_data_source_file d4cc02522a2.cif
_cod_data_source_block dal1880
_cod_depositor_comments 'Adding full bibliography for 7133367--7133370.cif.'
_cod_database_code 7133368
_shelx_shelxl_version_number 2016/4
_shelx_space_group_comment
;
The symmetry employed for this shelxl refinement is uniquely defined
by the following loop, which should always be used as a source of
symmetry information in preference to the above space-group names.
They are only intended as comments.
;
_shelx_estimated_absorpt_t_max 0.903
_shelx_estimated_absorpt_t_min 0.811
_olex2_refinement_description
;
1. Fixed Uiso
 At 1.2 times of:
  All C(H) groups
 At 1.5 times of:
  All C(H,H,H) groups
2.a Aromatic/amide H refined with riding coordinates:
 C16A(H16A), C3(H3), C14(H14), C23(H23), C6(H6), C3A(H3A), C6A(H6A), C26(H26),
 C13A(H13A), C5(H5), C14A(H14A), C15(H15), C15A(H15A), C13(H13), C16(H16),
 C4A(H4A), C4(H4), C5A(H5A), C26A(H26A), C24(H24), C23A(H23A), C25(H25),
 C25A(H25A), C24A(H24A)
2.b Idealised Me refined as rotating group:
 C17(H17A,H17B,H17C), C17A(H17D,H17E,H17F), C27A(H27A,H27B,H27C), C27(H27D,
 H27E,H27F)
;
_olex2_submission_special_instructions 'No special instructions were received'

loop_
_space_group_symop_operation_xyz
'x, y, z'
'-x+1/2, y+1/2, -z+1/2'
'-x, -y, -z'
'x-1/2, -y-1/2, z-1/2'

loop_
_atom_site_label
_atom_site_type_symbol
_atom_site_fract_x
_atom_site_fract_y
_atom_site_fract_z
_atom_site_U_iso_or_equiv
_atom_site_adp_type
_atom_site_occupancy
_atom_site_site_symmetry_order
_atom_site_calc_flag
_atom_site_refinement_flags_posn
_atom_site_refinement_flags_adp
_atom_site_refinement_flags_occupancy
_atom_site_disorder_assembly
_atom_site_disorder_group
Fe2 Fe 0.72833(2) 0.66991(3) 0.00822(2) 0.01612(9) Uani 1 1 d . . . . .
Fe1 Fe 0.83288(2) 0.75329(3) 0.11236(2) 0.01603(8) Uani 1 1 d . . . . .
S1A S 0.76268(4) 0.92513(5) 0.14217(3) 0.01908(13) Uani 1 1 d . . . . .
S1 S 0.59398(4) 0.78343(5) -0.00748(3) 0.01883(13) Uani 1 1 d . . . . .
S2A S 0.68414(4) 0.47030(5) -0.02193(3) 0.02392(14) Uani 1 1 d . . . . .
S2 S 1.00496(4) 0.77044(6) 0.13252(3) 0.02571(15) Uani 1 1 d . . . . .
N1 N 0.69725(12) 0.66263(15) 0.10370(9) 0.0157(4) Uani 1 1 d . . . . .
N2 N 0.85657(13) 0.63287(15) 0.17634(9) 0.0171(4) Uani 1 1 d . . . . .
N1A N 0.82290(13) 0.81326(15) 0.01950(9) 0.0151(4) Uani 1 1 d . . . . .
C21 C 0.92563(15) 0.64546(18) 0.22444(11) 0.0168(5) Uani 1 1 d . . . . .
C1 C 0.71224(16) 0.56105(18) 0.13859(10) 0.0160(5) Uani 1 1 d . . . . .
N2A N 0.80541(13) 0.64254(16) -0.06616(9) 0.0201(4) Uani 1 1 d . . . . .
C16A C 0.78093(17) 0.9713(2) -0.05077(11) 0.0213(5) Uani 1 1 d . . . . .
H16A H 0.804407 0.934383 -0.086632 0.026 Uiso 1 1 calc R U . . .
C11A C 0.78575(15) 0.91967(18) 0.01022(11) 0.0157(5) Uani 1 1 d . . . . .
C3 C 0.81195(16) 0.43968(18) 0.20140(11) 0.0182(5) Uani 1 1 d . . . . .
H3 H 0.869104 0.424440 0.222964 0.022 Uiso 1 1 calc R U . . .
C14 C 0.47178(17) 0.8502(2) 0.15752(12) 0.0262(6) Uani 1 1 d . . . . .
H14 H 0.422937 0.894517 0.170105 0.031 Uiso 1 1 calc R U . . .
C11 C 0.62025(15) 0.72171(18) 0.12095(11) 0.0159(5) Uani 1 1 d . . . . .
C2A C 0.88626(16) 0.70099(19) -0.06562(11) 0.0176(5) Uani 1 1 d . . . . .
C23 C 1.07042(17) 0.7341(2) 0.25712(12) 0.0282(6) Uani 1 1 d . . . . .
H23 H 1.119338 0.779948 0.246412 0.034 Uiso 1 1 calc R U . . .
C6 C 0.64653(16) 0.47854(19) 0.13581(11) 0.0194(5) Uani 1 1 d . . . . .
H6 H 0.589674 0.492016 0.113381 0.023 Uiso 1 1 calc R U . . .
C22A C 0.71398(18) 0.4887(2) -0.10309(12) 0.0262(6) Uani 1 1 d . . . . .
C22 C 1.00026(16) 0.7126(2) 0.21121(11) 0.0223(5) Uani 1 1 d . . . . .
C3A C 0.96189(17) 0.6754(2) -0.10154(11) 0.0222(5) Uani 1 1 d . . . . .
H3A H 0.958939 0.614189 -0.130247 0.027 Uiso 1 1 calc R U . . .
C6A C 0.97469(16) 0.85173(19) -0.01679(11) 0.0191(5) Uani 1 1 d . . . . .
H6A H 0.979158 0.912144 0.012426 0.023 Uiso 1 1 calc R U . . .
C26 C 0.92579(16) 0.60209(19) 0.28751(11) 0.0197(5) Uani 1 1 d . . . . .
H26 H 0.876704 0.557221 0.299110 0.024 Uiso 1 1 calc R U . . .
C13A C 0.70948(16) 1.0814(2) 0.05180(12) 0.0218(5) Uani 1 1 d . . . . .
H13A H 0.683693 1.118205 0.086826 0.026 Uiso 1 1 calc R U . . .
C2 C 0.79573(16) 0.54501(18) 0.17436(10) 0.0159(5) Uani 1 1 d . . . . .
C12A C 0.75053(15) 0.97869(19) 0.06178(11) 0.0172(5) Uani 1 1 d . . . . .
C5 C 0.66271(17) 0.37695(19) 0.16526(11) 0.0216(5) Uani 1 1 d . . . . .
H5 H 0.617290 0.321535 0.163537 0.026 Uiso 1 1 calc R U . . .
C14A C 0.70620(17) 1.1298(2) -0.00877(12) 0.0242(6) Uani 1 1 d . . . . .
H14A H 0.679186 1.200218 -0.015452 0.029 Uiso 1 1 calc R U . . .
C15 C 0.51738(17) 0.7807(2) 0.20184(12) 0.0245(6) Uani 1 1 d . . . . .
H15 H 0.498298 0.776033 0.244803 0.029 Uiso 1 1 calc R U . . .
C21A C 0.77486(17) 0.5747(2) -0.11685(12) 0.0226(5) Uani 1 1 d . . . . .
C15A C 0.74285(17) 1.0744(2) -0.05971(12) 0.0249(6) Uani 1 1 d . . . . .
H15A H 0.741724 1.107817 -0.101285 0.030 Uiso 1 1 calc R U . . .
C13 C 0.49898(16) 0.8533(2) 0.09476(12) 0.0225(5) Uani 1 1 d . . . . .
H13 H 0.468471 0.900480 0.063954 0.027 Uiso 1 1 calc R U . . .
C17 C 0.50890(17) 0.6839(2) -0.03612(12) 0.0266(6) Uani 1 1 d . . . . .
H17A H 0.520848 0.660769 -0.080202 0.040 Uiso 1 1 calc R U . . .
H17B H 0.448719 0.717635 -0.036165 0.040 Uiso 1 1 calc R U . . .
H17C H 0.511281 0.619580 -0.007417 0.040 Uiso 1 1 calc R U . . .
C16 C 0.59005(16) 0.7184(2) 0.18425(11) 0.0199(5) Uani 1 1 d . . . . .
H16 H 0.620418 0.672140 0.215607 0.024 Uiso 1 1 calc R U . . .
C4A C 1.04019(17) 0.7380(2) -0.09554(12) 0.0245(6) Uani 1 1 d . . . . .
H4A H 1.089873 0.719397 -0.120476 0.029 Uiso 1 1 calc R U . . .
C1A C 0.89573(15) 0.78984(18) -0.02155(10) 0.0159(5) Uani 1 1 d . . . . .
C4 C 0.74655(17) 0.35795(19) 0.19725(11) 0.0214(5) Uani 1 1 d . . . . .
H4 H 0.759143 0.288137 0.216498 0.026 Uiso 1 1 calc R U . . .
C12 C 0.57060(16) 0.78831(19) 0.07607(11) 0.0177(5) Uani 1 1 d . . . . .
C5A C 1.04735(17) 0.8273(2) -0.05383(11) 0.0232(5) Uani 1 1 d . . . . .
H5A H 1.100792 0.870791 -0.050627 0.028 Uiso 1 1 calc R U . . .
C26A C 0.79461(19) 0.5877(2) -0.18239(12) 0.0316(6) Uani 1 1 d . . . . .
H26A H 0.834404 0.644734 -0.194172 0.038 Uiso 1 1 calc R U . . .
C24 C 1.06920(18) 0.6886(2) 0.31854(12) 0.0279(6) Uani 1 1 d . . . . .
H24 H 1.117446 0.701862 0.349990 0.034 Uiso 1 1 calc R U . . .
C23A C 0.6759(2) 0.4209(3) -0.15127(14) 0.0420(8) Uani 1 1 d . . . . .
H23A H 0.634744 0.364715 -0.140517 0.050 Uiso 1 1 calc R U . . .
C25 C 0.99634(18) 0.6236(2) 0.33319(12) 0.0248(6) Uani 1 1 d . . . . .
H25 H 0.994531 0.593007 0.375377 0.030 Uiso 1 1 calc R U . . .
C25A C 0.7565(2) 0.5181(3) -0.22970(14) 0.0464(8) Uani 1 1 d . . . . .
H25A H 0.771312 0.528057 -0.273402 0.056 Uiso 1 1 calc R U . . .
C24A C 0.6975(3) 0.4345(3) -0.21488(15) 0.0559(10) Uani 1 1 d . . . . .
H24A H 0.672337 0.387355 -0.247888 0.067 Uiso 1 1 calc R U . . .
C17A C 0.85204(19) 1.0132(2) 0.17682(12) 0.0310(6) Uani 1 1 d . . . . .
H17D H 0.866914 0.991426 0.221844 0.046 Uiso 1 1 calc R U . . .
H17E H 0.831580 1.089950 0.175533 0.046 Uiso 1 1 calc R U . . .
H17F H 0.905909 1.005694 0.151800 0.046 Uiso 1 1 calc R U . . .
C27A C 0.78724(18) 0.4088(2) 0.01436(13) 0.0291(6) Uani 1 1 d . . . . .
H27A H 0.837897 0.459951 0.010668 0.044 Uiso 1 1 calc R U . . .
H27B H 0.799964 0.340028 -0.008221 0.044 Uiso 1 1 calc R U . . .
H27C H 0.779409 0.393156 0.060183 0.044 Uiso 1 1 calc R U . . .
C27 C 1.0365(2) 0.6471(3) 0.08965(14) 0.0415(8) Uani 1 1 d . . . . .
H27D H 0.991587 0.589268 0.095622 0.062 Uiso 1 1 calc R U . . .
H27E H 1.096174 0.621909 0.106801 0.062 Uiso 1 1 calc R U . . .
H27F H 1.038859 0.663614 0.043391 0.062 Uiso 1 1 calc R U . . .

loop_
_atom_site_aniso_label
_atom_site_aniso_U_11
_atom_site_aniso_U_22
_atom_site_aniso_U_33
_atom_site_aniso_U_23
_atom_site_aniso_U_13
_atom_site_aniso_U_12
Fe2 0.01721(18) 0.01571(17) 0.01589(17) 0.00024(13) 0.00474(13) -0.00173(14)
Fe1 0.01785(18) 0.01442(17) 0.01606(17) 0.00245(13) 0.00299(13) -0.00061(14)
S1A 0.0246(3) 0.0162(3) 0.0171(3) -0.0014(2) 0.0068(2) -0.0021(2)
S1 0.0179(3) 0.0200(3) 0.0184(3) 0.0039(2) -0.0003(2) -0.0020(2)
S2A 0.0249(3) 0.0194(3) 0.0283(3) -0.0027(3) 0.0083(3) -0.0061(3)
S2 0.0200(3) 0.0328(4) 0.0245(3) 0.0091(3) 0.0026(3) -0.0046(3)
N1 0.0151(10) 0.0157(10) 0.0164(9) 0.0035(8) 0.0019(8) -0.0007(8)
N2 0.0175(10) 0.0162(10) 0.0175(10) 0.0030(8) 0.0008(8) -0.0013(8)
N1A 0.0169(10) 0.0134(10) 0.0155(9) 0.0001(7) 0.0055(8) -0.0004(8)
C21 0.0173(12) 0.0138(11) 0.0196(12) -0.0023(9) 0.0022(9) 0.0027(9)
C1 0.0193(12) 0.0148(11) 0.0144(11) 0.0010(9) 0.0049(9) 0.0009(9)
N2A 0.0226(11) 0.0184(10) 0.0199(10) -0.0050(8) 0.0056(8) -0.0052(9)
C16A 0.0254(14) 0.0212(13) 0.0172(12) -0.0002(10) 0.0019(10) 0.0009(11)
C11A 0.0142(12) 0.0130(11) 0.0198(12) 0.0005(9) 0.0015(9) -0.0027(9)
C3 0.0218(13) 0.0159(12) 0.0171(12) -0.0005(9) 0.0029(9) 0.0043(10)
C14 0.0188(13) 0.0250(14) 0.0353(15) -0.0080(11) 0.0059(11) 0.0031(11)
C11 0.0158(12) 0.0133(11) 0.0187(11) -0.0009(9) 0.0013(9) -0.0036(9)
C2A 0.0197(13) 0.0180(12) 0.0153(11) 0.0032(9) 0.0034(9) -0.0004(10)
C23 0.0200(14) 0.0337(15) 0.0306(14) 0.0020(12) -0.0008(11) -0.0065(11)
C6 0.0217(13) 0.0175(12) 0.0191(12) 0.0000(9) 0.0014(10) -0.0033(10)
C22A 0.0306(15) 0.0242(14) 0.0243(13) -0.0043(11) 0.0056(11) -0.0062(11)
C22 0.0206(13) 0.0268(13) 0.0195(12) 0.0042(10) 0.0018(10) -0.0003(11)
C3A 0.0260(14) 0.0191(12) 0.0223(12) -0.0023(10) 0.0081(10) 0.0017(11)
C6A 0.0219(13) 0.0160(12) 0.0194(12) 0.0027(9) 0.0012(10) -0.0026(10)
C26 0.0220(13) 0.0167(12) 0.0205(12) -0.0001(9) 0.0027(10) -0.0009(10)
C13A 0.0181(13) 0.0191(12) 0.0288(13) -0.0034(10) 0.0060(10) 0.0003(10)
C2 0.0194(12) 0.0161(12) 0.0125(11) -0.0015(9) 0.0031(9) -0.0003(9)
C12A 0.0155(12) 0.0175(12) 0.0187(12) 0.0013(9) 0.0021(9) -0.0032(10)
C5 0.0286(14) 0.0163(12) 0.0203(12) -0.0011(10) 0.0040(10) -0.0075(10)
C14A 0.0205(13) 0.0167(12) 0.0349(15) 0.0044(11) -0.0011(11) 0.0030(10)
C15 0.0241(14) 0.0264(14) 0.0239(13) -0.0079(11) 0.0077(10) -0.0067(11)
C21A 0.0246(14) 0.0216(13) 0.0220(12) -0.0055(10) 0.0058(10) -0.0022(11)
C15A 0.0260(14) 0.0256(14) 0.0228(13) 0.0084(11) -0.0018(11) 0.0004(11)
C13 0.0174(13) 0.0220(13) 0.0277(13) -0.0009(10) -0.0025(10) 0.0028(10)
C17 0.0222(14) 0.0296(15) 0.0278(14) -0.0032(11) 0.0003(11) -0.0047(11)
C16 0.0209(13) 0.0182(12) 0.0206(12) 0.0000(10) 0.0012(10) -0.0048(10)
C4A 0.0210(13) 0.0287(14) 0.0246(13) 0.0031(11) 0.0093(10) 0.0020(11)
C1A 0.0190(12) 0.0133(11) 0.0157(11) 0.0037(9) 0.0038(9) 0.0007(9)
C4 0.0342(15) 0.0130(12) 0.0173(12) 0.0023(9) 0.0046(10) 0.0007(10)
C12 0.0167(12) 0.0187(12) 0.0178(11) -0.0002(9) 0.0016(9) -0.0033(10)
C5A 0.0204(13) 0.0258(13) 0.0239(13) 0.0049(11) 0.0049(10) -0.0057(11)
C26A 0.0382(16) 0.0340(16) 0.0235(14) -0.0042(12) 0.0085(12) -0.0090(13)
C24 0.0251(14) 0.0341(15) 0.0237(13) -0.0047(11) -0.0069(11) 0.0008(12)
C23A 0.050(2) 0.0386(17) 0.0384(17) -0.0135(14) 0.0079(14) -0.0232(15)
C25 0.0332(15) 0.0232(13) 0.0177(12) -0.0011(10) -0.0004(11) 0.0042(11)
C25A 0.062(2) 0.058(2) 0.0207(15) -0.0101(14) 0.0082(14) -0.0146(18)
C24A 0.074(3) 0.061(2) 0.0326(17) -0.0238(16) 0.0070(16) -0.033(2)
C17A 0.0444(17) 0.0255(14) 0.0224(14) -0.0012(11) -0.0029(12) -0.0126(13)
C27A 0.0337(16) 0.0209(14) 0.0335(15) -0.0003(11) 0.0099(12) 0.0027(12)
C27 0.0406(18) 0.054(2) 0.0320(16) 0.0117(14) 0.0169(13) 0.0244(15)

loop_
_atom_type_symbol
_atom_type_description
_atom_type_scat_dispersion_real
_atom_type_scat_dispersion_imag
_atom_type_scat_source
C C 0.0033 0.0016 'International Tables Vol C Tables 4.2.6.8 and 6.1.1.4'
H H 0.0000 0.0000 'International Tables Vol C Tables 4.2.6.8 and 6.1.1.4'
Fe Fe 0.3463 0.8444 'International Tables Vol C Tables 4.2.6.8 and 6.1.1.4'
N N 0.0061 0.0033 'International Tables Vol C Tables 4.2.6.8 and 6.1.1.4'
S S 0.1246 0.1234 'International Tables Vol C Tables 4.2.6.8 and 6.1.1.4'

loop_
_geom_angle_atom_site_label_1
_geom_angle_atom_site_label_2
_geom_angle_atom_site_label_3
_geom_angle
_geom_angle_site_symmetry_1
_geom_angle_site_symmetry_3
_geom_angle_publ_flag
S1 Fe2 Fe1 108.16(2) . . ?
S1 Fe2 S2A 107.95(2) . . ?
S2A Fe2 Fe1 130.87(2) . . ?
N1 Fe2 Fe1 54.19(5) . . ?
N1 Fe2 S1 85.66(5) . . ?
N1 Fe2 S2A 97.11(5) . . ?
N1 Fe2 N1A 96.19(7) . . ?
N1A Fe2 Fe1 46.93(5) . . ?
N1A Fe2 S1 94.25(5) . . ?
N1A Fe2 S2A 154.85(5) . . ?
N2A Fe2 Fe1 110.01(6) . . ?
N2A Fe2 S1 119.53(6) . . ?
N2A Fe2 S2A 78.78(6) . . ?
N2A Fe2 N1 154.64(8) . . ?
N2A Fe2 N1A 80.06(7) . . ?
S1A Fe1 Fe2 106.54(2) . . ?
S1A Fe1 S2 108.95(2) . . ?
S2 Fe1 Fe2 131.27(2) . . ?
N1 Fe1 Fe2 46.84(5) . . ?
N1 Fe1 S1A 92.69(5) . . ?
N1 Fe1 S2 155.54(5) . . ?
N2 Fe1 Fe2 108.47(6) . . ?
N2 Fe1 S1A 121.61(6) . . ?
N2 Fe1 S2 79.51(6) . . ?
N2 Fe1 N1 79.45(7) . . ?
N2 Fe1 N1A 152.11(8) . . ?
N1A Fe1 Fe2 52.81(5) . . ?
N1A Fe1 S1A 85.69(5) . . ?
N1A Fe1 S2 97.95(6) . . ?
N1A Fe1 N1 94.83(7) . . ?
C12A S1A Fe1 95.59(8) . . ?
C12A S1A C17A 100.58(11) . . ?
C17A S1A Fe1 107.11(10) . . ?
C17 S1 Fe2 102.21(9) . . ?
C12 S1 Fe2 95.41(8) . . ?
C12 S1 C17 99.61(11) . . ?
C22A S2A Fe2 92.10(8) . . ?
C22A S2A C27A 101.05(12) . . ?
C27A S2A Fe2 95.29(9) . . ?
C22 S2 Fe1 91.36(8) . . ?
C22 S2 C27 98.43(12) . . ?
C27 S2 Fe1 97.80(11) . . ?
Fe2 N1 Fe1 78.97(6) . . ?
C1 N1 Fe2 118.79(14) . . ?
C1 N1 Fe1 105.38(13) . . ?
C11 N1 Fe2 116.85(14) . . ?
C11 N1 Fe1 116.98(14) . . ?
C11 N1 C1 114.31(18) . . ?
C21 N2 Fe1 119.18(15) . . ?
C21 N2 C2 123.37(19) . . ?
C2 N2 Fe1 117.07(14) . . ?
Fe1 N1A Fe2 80.26(6) . . ?
C11A N1A Fe2 117.51(14) . . ?
C11A N1A Fe1 117.23(14) . . ?
C11A N1A C1A 113.54(17) . . ?
C1A N1A Fe2 105.69(13) . . ?
C1A N1A Fe1 117.89(14) . . ?
N2 C21 C22 118.3(2) . . ?
N2 C21 C26 125.6(2) . . ?
C26 C21 C22 116.0(2) . . ?
C6 C1 N1 120.6(2) . . ?
C6 C1 C2 120.5(2) . . ?
C2 C1 N1 118.9(2) . . ?
C2A N2A Fe2 116.08(15) . . ?
C21A N2A Fe2 120.38(16) . . ?
C21A N2A C2A 123.38(19) . . ?
C11A C16A H16A 119.2 . . ?
C15A C16A H16A 119.2 . . ?
C15A C16A C11A 121.5(2) . . ?
C16A C11A N1A 121.9(2) . . ?
C16A C11A C12A 116.8(2) . . ?
C12A C11A N1A 121.4(2) . . ?
C2 C3 H3 119.2 . . ?
C4 C3 H3 119.2 . . ?
C4 C3 C2 121.6(2) . . ?
C15 C14 H14 120.7 . . ?
C13 C14 H14 120.7 . . ?
C13 C14 C15 118.6(2) . . ?
C16 C11 N1 121.8(2) . . ?
C12 C11 N1 121.6(2) . . ?
C12 C11 C16 116.6(2) . . ?
N2A C2A C3A 126.2(2) . . ?
N2A C2A C1A 116.5(2) . . ?
C1A C2A C3A 117.1(2) . . ?
C22 C23 H23 119.9 . . ?
C24 C23 H23 119.9 . . ?
C24 C23 C22 120.1(2) . . ?
C1 C6 H6 119.4 . . ?
C5 C6 C1 121.2(2) . . ?
C5 C6 H6 119.4 . . ?
C21A C22A S2A 118.63(18) . . ?
C23A C22A S2A 119.5(2) . . ?
C23A C22A C21A 121.9(2) . . ?
C21 C22 S2 118.65(18) . . ?
C23 C22 S2 118.90(19) . . ?
C23 C22 C21 122.5(2) . . ?
C2A C3A H3A 119.5 . . ?
C4A C3A C2A 121.0(2) . . ?
C4A C3A H3A 119.5 . . ?
C1A C6A H6A 119.3 . . ?
C1A C6A C5A 121.4(2) . . ?
C5A C6A H6A 119.3 . . ?
C21 C26 H26 119.4 . . ?
C25 C26 C21 121.3(2) . . ?
C25 C26 H26 119.4 . . ?
C12A C13A H13A 119.8 . . ?
C14A C13A H13A 119.8 . . ?
C14A C13A C12A 120.3(2) . . ?
N2 C2 C1 116.9(2) . . ?
N2 C2 C3 126.0(2) . . ?
C3 C2 C1 117.0(2) . . ?
C11A C12A S1A 119.88(17) . . ?
C13A C12A S1A 118.79(18) . . ?
C13A C12A C11A 121.3(2) . . ?
C6 C5 H5 120.6 . . ?
C4 C5 C6 118.8(2) . . ?
C4 C5 H5 120.6 . . ?
C13A C14A H14A 120.4 . . ?
C13A C14A C15A 119.2(2) . . ?
C15A C14A H14A 120.4 . . ?
C14 C15 H15 119.6 . . ?
C16 C15 C14 120.9(2) . . ?
C16 C15 H15 119.6 . . ?
N2A C21A C22A 117.9(2) . . ?
N2A C21A C26A 125.6(2) . . ?
C26A C21A C22A 116.4(2) . . ?
C16A C15A C14A 120.9(2) . . ?
C16A C15A H15A 119.6 . . ?
C14A C15A H15A 119.6 . . ?
C14 C13 H13 119.6 . . ?
C14 C13 C12 120.9(2) . . ?
C12 C13 H13 119.6 . . ?
S1 C17 H17A 109.5 . . ?
S1 C17 H17B 109.5 . . ?
S1 C17 H17C 109.5 . . ?
H17A C17 H17B 109.5 . . ?
H17A C17 H17C 109.5 . . ?
H17B C17 H17C 109.5 . . ?
C11 C16 H16 119.2 . . ?
C15 C16 C11 121.6(2) . . ?
C15 C16 H16 119.2 . . ?
C3A C4A H4A 119.4 . . ?
C3A C4A C5A 121.2(2) . . ?
C5A C4A H4A 119.4 . . ?
C2A C1A N1A 118.8(2) . . ?
C6A C1A N1A 120.5(2) . . ?
C6A C1A C2A 120.6(2) . . ?
C3 C4 C5 120.7(2) . . ?
C3 C4 H4 119.6 . . ?
C5 C4 H4 119.6 . . ?
C11 C12 S1 119.79(18) . . ?
C13 C12 S1 118.83(18) . . ?
C13 C12 C11 121.2(2) . . ?
C6A C5A H5A 120.7 . . ?
C4A C5A C6A 118.6(2) . . ?
C4A C5A H5A 120.7 . . ?
C21A C26A H26A 119.7 . . ?
C25A C26A C21A 120.7(3) . . ?
C25A C26A H26A 119.7 . . ?
C23 C24 H24 120.6 . . ?
C25 C24 C23 118.7(2) . . ?
C25 C24 H24 120.6 . . ?
C22A C23A H23A 119.8 . . ?
C24A C23A C22A 120.4(3) . . ?
C24A C23A H23A 119.8 . . ?
C26 C25 H25 119.3 . . ?
C24 C25 C26 121.4(2) . . ?
C24 C25 H25 119.3 . . ?
C26A C25A H25A 119.2 . . ?
C24A C25A C26A 121.7(3) . . ?
C24A C25A H25A 119.2 . . ?
C23A C24A C25A 118.9(3) . . ?
C23A C24A H24A 120.6 . . ?
C25A C24A H24A 120.6 . . ?
S1A C17A H17D 109.5 . . ?
S1A C17A H17E 109.5 . . ?
S1A C17A H17F 109.5 . . ?
H17D C17A H17E 109.5 . . ?
H17D C17A H17F 109.5 . . ?
H17E C17A H17F 109.5 . . ?
S2A C27A H27A 109.5 . . ?
S2A C27A H27B 109.5 . . ?
S2A C27A H27C 109.5 . . ?
H27A C27A H27B 109.5 . . ?
H27A C27A H27C 109.5 . . ?
H27B C27A H27C 109.5 . . ?
S2 C27 H27D 109.5 . . ?
S2 C27 H27E 109.5 . . ?
S2 C27 H27F 109.5 . . ?
H27D C27 H27E 109.5 . . ?
H27D C27 H27F 109.5 . . ?
H27E C27 H27F 109.5 . . ?

loop_
_geom_bond_atom_site_label_1
_geom_bond_atom_site_label_2
_geom_bond_distance
_geom_bond_site_symmetry_2
_geom_bond_publ_flag
Fe2 Fe1 2.7666(5) . ?
Fe2 S1 2.4244(7) . ?
Fe2 S2A 2.5769(7) . ?
Fe2 N1 2.0559(19) . ?
Fe2 N1A 2.2363(19) . ?
Fe2 N2A 1.9967(19) . ?
Fe1 S1A 2.4265(7) . ?
Fe1 S2 2.5631(8) . ?
Fe1 N1 2.2859(19) . ?
Fe1 N2 1.9888(19) . ?
Fe1 N1A 2.0506(18) . ?
S1A C12A 1.784(2) . ?
S1A C17A 1.814(3) . ?
S1 C17 1.818(2) . ?
S1 C12 1.783(2) . ?
S2A C22A 1.775(3) . ?
S2A C27A 1.819(3) . ?
S2 C22 1.777(2) . ?
S2 C27 1.815(3) . ?
N1 C1 1.439(3) . ?
N1 C11 1.410(3) . ?
N2 C21 1.391(3) . ?
N2 C2 1.395(3) . ?
N1A C11A 1.413(3) . ?
N1A C1A 1.439(3) . ?
C21 C22 1.412(3) . ?
C21 C26 1.406(3) . ?
C1 C6 1.395(3) . ?
C1 C2 1.414(3) . ?
N2A C2A 1.390(3) . ?
N2A C21A 1.387(3) . ?
C16A H16A 0.9500 . ?
C16A C11A 1.406(3) . ?
C16A C15A 1.380(3) . ?
C11A C12A 1.410(3) . ?
C3 H3 0.9500 . ?
C3 C2 1.411(3) . ?
C3 C4 1.385(3) . ?
C14 H14 0.9500 . ?
C14 C15 1.390(4) . ?
C14 C13 1.382(3) . ?
C11 C16 1.409(3) . ?
C11 C12 1.405(3) . ?
C2A C3A 1.414(3) . ?
C2A C1A 1.414(3) . ?
C23 H23 0.9500 . ?
C23 C22 1.388(3) . ?
C23 C24 1.386(4) . ?
C6 H6 0.9500 . ?
C6 C5 1.390(3) . ?
C22A C21A 1.419(3) . ?
C22A C23A 1.385(4) . ?
C3A H3A 0.9500 . ?
C3A C4A 1.385(3) . ?
C6A H6A 0.9500 . ?
C6A C1A 1.387(3) . ?
C6A C5A 1.389(3) . ?
C26 H26 0.9500 . ?
C26 C25 1.390(3) . ?
C13A H13A 0.9500 . ?
C13A C12A 1.397(3) . ?
C13A C14A 1.382(3) . ?
C5 H5 0.9500 . ?
C5 C4 1.389(3) . ?
C14A H14A 0.9500 . ?
C14A C15A 1.388(4) . ?
C15 H15 0.9500 . ?
C15 C16 1.381(3) . ?
C21A C26A 1.412(3) . ?
C15A H15A 0.9500 . ?
C13 H13 0.9500 . ?
C13 C12 1.395(3) . ?
C17 H17A 0.9800 . ?
C17 H17B 0.9800 . ?
C17 H17C 0.9800 . ?
C16 H16 0.9500 . ?
C4A H4A 0.9500 . ?
C4A C5A 1.385(3) . ?
C4 H4 0.9500 . ?
C5A H5A 0.9500 . ?
C26A H26A 0.9500 . ?
C26A C25A 1.386(4) . ?
C24 H24 0.9500 . ?
C24 C25 1.384(4) . ?
C23A H23A 0.9500 . ?
C23A C24A 1.382(4) . ?
C25 H25 0.9500 . ?
C25A H25A 0.9500 . ?
C25A C24A 1.385(4) . ?
C24A H24A 0.9500 . ?
C17A H17D 0.9800 . ?
C17A H17E 0.9800 . ?
C17A H17F 0.9800 . ?
C27A H27A 0.9800 . ?
C27A H27B 0.9800 . ?
C27A H27C 0.9800 . ?
C27 H27D 0.9800 . ?
C27 H27E 0.9800 . ?
C27 H27F 0.9800 . ?

loop_
_geom_torsion_atom_site_label_1
_geom_torsion_atom_site_label_2
_geom_torsion_atom_site_label_3
_geom_torsion_atom_site_label_4
_geom_torsion
_geom_torsion_site_symmetry_1
_geom_torsion_site_symmetry_2
_geom_torsion_site_symmetry_3
_geom_torsion_site_symmetry_4
_geom_torsion_publ_flag
Fe2 S1 C12 C11 -8.43(19) . . . . ?
Fe2 S1 C12 C13 175.69(18) . . . . ?
Fe2 S2A C22A C21A 21.5(2) . . . . ?
Fe2 S2A C22A C23A -157.0(2) . . . . ?
Fe2 N1 C1 C6 -85.6(2) . . . . ?
Fe2 N1 C1 C2 92.7(2) . . . . ?
Fe2 N1 C11 C16 176.91(17) . . . . ?
Fe2 N1 C11 C12 -4.1(3) . . . . ?
Fe2 N1A C11A C16A -90.9(2) . . . . ?
Fe2 N1A C11A C12A 88.2(2) . . . . ?
Fe2 N1A C1A C2A 10.7(2) . . . . ?
Fe2 N1A C1A C6A -167.70(17) . . . . ?
Fe2 N2A C2A C3A 161.65(19) . . . . ?
Fe2 N2A C2A C1A -13.7(3) . . . . ?
Fe2 N2A C21A C22A -29.0(3) . . . . ?
Fe2 N2A C21A C26A 146.8(2) . . . . ?
Fe1 S1A C12A C11A -4.13(19) . . . . ?
Fe1 S1A C12A C13A 178.70(18) . . . . ?
Fe1 S2 C22 C21 23.1(2) . . . . ?
Fe1 S2 C22 C23 -157.6(2) . . . . ?
Fe1 N1 C1 C6 -171.26(17) . . . . ?
Fe1 N1 C1 C2 7.0(2) . . . . ?
Fe1 N1 C11 C16 -92.1(2) . . . . ?
Fe1 N1 C11 C12 86.9(2) . . . . ?
Fe1 N2 C21 C22 -28.5(3) . . . . ?
Fe1 N2 C21 C26 147.51(19) . . . . ?
Fe1 N2 C2 C1 -14.8(3) . . . . ?
Fe1 N2 C2 C3 161.14(18) . . . . ?
Fe1 N1A C11A C16A 176.05(17) . . . . ?
Fe1 N1A C11A C12A -4.8(3) . . . . ?
Fe1 N1A C1A C2A 97.9(2) . . . . ?
Fe1 N1A C1A C6A -80.6(2) . . . . ?
S2A C22A C21A N2A -2.2(3) . . . . ?
S2A C22A C21A C26A -178.4(2) . . . . ?
S2A C22A C23A C24A 179.3(3) . . . . ?
N1 C1 C6 C5 175.1(2) . . . . ?
N1 C1 C2 N2 3.7(3) . . . . ?
N1 C1 C2 C3 -172.63(19) . . . . ?
N1 C11 C16 C15 176.7(2) . . . . ?
N1 C11 C12 S1 9.4(3) . . . . ?
N1 C11 C12 C13 -174.8(2) . . . . ?
N2 C21 C22 S2 -3.7(3) . . . . ?
N2 C21 C22 C23 177.0(2) . . . . ?
N2 C21 C26 C25 -176.9(2) . . . . ?
N1A C11A C12A S1A 6.3(3) . . . . ?
N1A C11A C12A C13A -176.6(2) . . . . ?
C21 N2 C2 C1 158.1(2) . . . . ?
C21 N2 C2 C3 -26.0(3) . . . . ?
C21 C26 C25 C24 0.1(4) . . . . ?
C1 N1 C11 C16 31.7(3) . . . . ?
C1 N1 C11 C12 -149.3(2) . . . . ?
C1 C6 C5 C4 -0.7(3) . . . . ?
N2A C2A C3A C4A -178.0(2) . . . . ?
N2A C2A C1A N1A 0.5(3) . . . . ?
N2A C2A C1A C6A 178.9(2) . . . . ?
N2A C21A C26A C25A -176.6(3) . . . . ?
C16A C11A C12A S1A -174.48(17) . . . . ?
C16A C11A C12A C13A 2.6(3) . . . . ?
C11A N1A C1A C2A -119.5(2) . . . . ?
C11A N1A C1A C6A 62.1(3) . . . . ?
C11A C16A C15A C14A -1.3(4) . . . . ?
C14 C15 C16 C11 -0.6(4) . . . . ?
C14 C13 C12 S1 172.62(19) . . . . ?
C14 C13 C12 C11 -3.2(4) . . . . ?
C11 N1 C1 C6 58.9(3) . . . . ?
C11 N1 C1 C2 -122.8(2) . . . . ?
C2A N2A C21A C22A 155.8(2) . . . . ?
C2A N2A C21A C26A -28.5(4) . . . . ?
C2A C3A C4A C5A 0.5(4) . . . . ?
C23 C24 C25 C26 0.9(4) . . . . ?
C6 C1 C2 N2 -178.0(2) . . . . ?
C6 C1 C2 C3 5.7(3) . . . . ?
C6 C5 C4 C3 1.8(3) . . . . ?
C22A C21A C26A C25A -0.8(4) . . . . ?
C22A C23A C24A C25A -1.1(6) . . . . ?
C22 C21 C26 C25 -0.9(3) . . . . ?
C22 C23 C24 C25 -1.1(4) . . . . ?
C3A C2A C1A N1A -175.3(2) . . . . ?
C3A C2A C1A C6A 3.1(3) . . . . ?
C3A C4A C5A C6A 1.3(4) . . . . ?
C26 C21 C22 S2 179.97(17) . . . . ?
C26 C21 C22 C23 0.7(4) . . . . ?
C13A C14A C15A C16A 1.1(4) . . . . ?
C2 N2 C21 C22 158.8(2) . . . . ?
C2 N2 C21 C26 -25.2(3) . . . . ?
C2 C1 C6 C5 -3.1(3) . . . . ?
C2 C3 C4 C5 0.9(4) . . . . ?
C12A C13A C14A C15A 1.0(4) . . . . ?
C14A C13A C12A S1A 174.20(19) . . . . ?
C14A C13A C12A C11A -2.9(4) . . . . ?
C15 C14 C13 C12 0.1(4) . . . . ?
C21A N2A C2A C3A -22.9(4) . . . . ?
C21A N2A C2A C1A 161.8(2) . . . . ?
C21A C22A C23A C24A 0.9(5) . . . . ?
C21A C26A C25A C24A 0.6(5) . . . . ?
C15A C16A C11A N1A 178.7(2) . . . . ?
C15A C16A C11A C12A -0.5(3) . . . . ?
C13 C14 C15 C16 1.8(4) . . . . ?
C17 S1 C12 C11 95.0(2) . . . . ?
C17 S1 C12 C13 -80.9(2) . . . . ?
C16 C11 C12 S1 -171.53(17) . . . . ?
C16 C11 C12 C13 4.2(3) . . . . ?
C1A N1A C11A C16A 33.1(3) . . . . ?
C1A N1A C11A C12A -147.7(2) . . . . ?
C1A C2A C3A C4A -2.7(3) . . . . ?
C1A C6A C5A C4A -0.9(4) . . . . ?
C4 C3 C2 N2 179.5(2) . . . . ?
C4 C3 C2 C1 -4.6(3) . . . . ?
C12 C11 C16 C15 -2.4(3) . . . . ?
C5A C6A C1A N1A 177.0(2) . . . . ?
C5A C6A C1A C2A -1.4(3) . . . . ?
C26A C25A C24A C23A 0.4(6) . . . . ?
C24 C23 C22 S2 -179.0(2) . . . . ?
C24 C23 C22 C21 0.3(4) . . . . ?
C23A C22A C21A N2A 176.2(3) . . . . ?
C23A C22A C21A C26A 0.1(4) . . . . ?
C17A S1A C12A C11A 104.5(2) . . . . ?
C17A S1A C12A C13A -72.7(2) . . . . ?
C27A S2A C22A C21A -74.3(2) . . . . ?
C27A S2A C22A C23A 107.2(3) . . . . ?
C27 S2 C22 C21 -75.0(2) . . . . ?
C27 S2 C22 C23 104.3(2) . . . . ?
